data_4300665
_journal_name_full 'Inorganic Chemistry'
_journal_paper_doi 10.1021/ic051755f
_journal_year 2006
_chemical_formula_moiety '(C33 H35 N4 O P2 Pt 1+) (N O3 1-)'
_chemical_formula_sum 'C33 H35 N5 O4 P2 Pt'
_chemical_formula_weight 822.69
_space_group_IT_number 33
_symmetry_cell_setting orthorhombic
_symmetry_space_group_name_Hall 'P 2c -2n'
_symmetry_space_group_name_H-M 'P n a 21'
_cell_angle_alpha 90.00
_cell_angle_beta 90.00
_cell_angle_gamma 90.00
_cell_formula_units_Z 4
_cell_length_a 14.933(4)
_cell_length_b 18.888(4)
_cell_length_c 11.860(3)
_cell_measurement_temperature 293(2)
_cell_volume 3345.2(14)
_diffrn_ambient_temperature 293(2)
_exptl_crystal_density_diffrn 1.634
_cod_database_code 4300665

loop_
_symmetry_equiv_pos_as_xyz
'x, y, z'
'-x, -y, z+1/2'
'-x+1/2, y+1/2, z+1/2'
'x+1/2, -y+1/2, z'

loop_
_atom_site_label
_atom_site_type_symbol
_atom_site_fract_x
_atom_site_fract_y
_atom_site_fract_z
_atom_site_U_iso_or_equiv
_atom_site_adp_type
_atom_site_occupancy
_atom_site_symmetry_multiplicity
_atom_site_calc_flag
_atom_site_refinement_flags
_atom_site_disorder_assembly
_atom_site_disorder_group
Pt Pt 0.182991(10) 0.837449(7) 0.48715(3) 0.03903(5) Uani 1 1 d . . .
N1 N 0.2870(3) 0.7368(2) 0.1908(4) 0.0514(11) Uani 1 1 d . . .
N2 N 0.2702(3) 0.9200(2) 0.4995(5) 0.0494(10) Uani 1 1 d . . .
H2 H 0.2900 0.9305 0.5655 0.059 Uiso 1 1 calc R . .
N3 N 0.2517(3) 0.8184(2) 0.3359(3) 0.0431(9) Uani 1 1 d . . .
N4 N 0.2957(3) 0.9400(2) 0.3065(4) 0.0503(11) Uani 1 1 d . . .
O2 O 0.2484(3) 0.69855(19) 0.3652(3) 0.0519(9) Uani 1 1 d . . .
C1 C 0.2973(7) 0.6612(4) 0.1553(9) 0.083(3) Uani 1 1 d . . .
H1A H 0.2828 0.6307 0.2173 0.124 Uiso 1 1 calc R . .
H1B H 0.3581 0.6529 0.1323 0.124 Uiso 1 1 calc R . .
H1C H 0.2578 0.6515 0.0933 0.124 Uiso 1 1 calc R . .
C2 C 0.2618(3) 0.7486(3) 0.3017(4) 0.0459(12) Uani 1 1 d . . .
C3 C 0.2979(4) 0.9579(3) 0.4155(5) 0.0477(12) Uani 1 1 d . . .
C4 C 0.2822(4) 0.8726(3) 0.2712(5) 0.0466(12) Uani 1 1 d . . .
C5 C 0.3018(4) 0.8580(4) 0.1557(6) 0.0584(16) Uani 1 1 d . . .
H5 H 0.3130 0.8949 0.1057 0.070 Uiso 1 1 calc R . .
C6 C 0.3039(4) 0.7916(4) 0.1205(5) 0.0580(15) Uani 1 1 d . . .
H6 H 0.3173 0.7823 0.0453 0.070 Uiso 1 1 calc R . .
C7 C 0.3357(5) 1.0301(3) 0.4389(5) 0.0644(17) Uani 1 1 d . . .
H7A H 0.3550 1.0514 0.3695 0.097 Uiso 1 1 calc R . .
H7B H 0.3858 1.0260 0.4892 0.097 Uiso 1 1 calc R . .
H7C H 0.2905 1.0592 0.4730 0.097 Uiso 1 1 calc R . .
P1 P 0.07013(9) 0.75917(7) 0.45274(10) 0.0426(3) Uani 1 1 d . . .
P2 P 0.12327(10) 0.86988(7) 0.65465(11) 0.0463(3) Uani 1 1 d . . .
C8 C -0.0410(3) 0.7981(3) 0.4764(8) 0.0549(13) Uani 1 1 d . . .
H8A H -0.0456 0.8137 0.5532 0.082 Uiso 1 1 calc R . .
H8B H -0.0862 0.7632 0.4616 0.082 Uiso 1 1 calc R . .
H8C H -0.0492 0.8377 0.4268 0.082 Uiso 1 1 calc R . .
C9 C 0.0805(5) 0.8024(4) 0.7480(6) 0.0614(18) Uani 1 1 d . . .
H9A H 0.0347 0.7758 0.7100 0.092 Uiso 1 1 calc R . .
H9B H 0.0558 0.8242 0.8141 0.092 Uiso 1 1 calc R . .
H9C H 0.1283 0.7712 0.7694 0.092 Uiso 1 1 calc R . .
C10 C 0.0588(3) 0.7339(3) 0.3039(4) 0.0477(12) Uani 1 1 d . . .
C11 C 0.0528(5) 0.7865(4) 0.2241(6) 0.0642(19) Uani 1 1 d . . .
H11 H 0.0550 0.8338 0.2460 0.077 Uiso 1 1 calc R . .
C12 C 0.0436(5) 0.7692(4) 0.1107(6) 0.079(2) Uani 1 1 d . . .
H12 H 0.0403 0.8051 0.0572 0.095 Uiso 1 1 calc R . .
C13 C 0.0394(5) 0.7002(5) 0.0769(6) 0.087(2) Uani 1 1 d . . .
H13 H 0.0326 0.6892 0.0009 0.104 Uiso 1 1 calc R . .
C14 C 0.0452(5) 0.6462(4) 0.1568(6) 0.079(2) Uani 1 1 d . . .
H14 H 0.0432 0.5991 0.1342 0.095 Uiso 1 1 calc R . .
C15 C 0.0540(4) 0.6632(3) 0.2708(5) 0.0596(14) Uani 1 1 d . . .
H15 H 0.0567 0.6274 0.3246 0.072 Uiso 1 1 calc R . .
C20 C 0.0714(3) 0.6778(3) 0.5323(4) 0.0455(11) Uani 1 1 d . . .
C21 C 0.1500(4) 0.6541(3) 0.5810(5) 0.0520(13) Uani 1 1 d . . .
H21 H 0.2020 0.6806 0.5724 0.062 Uiso 1 1 calc R . .
C22 C 0.1528(4) 0.5918(3) 0.6424(5) 0.0612(15) Uani 1 1 d . . .
H22 H 0.2063 0.5764 0.6743 0.073 Uiso 1 1 calc R . .
C23 C 0.0750(5) 0.5525(3) 0.6558(5) 0.0639(16) Uani 1 1 d . . .
H23 H 0.0763 0.5102 0.6960 0.077 Uiso 1 1 calc R . .
C24 C -0.0041(4) 0.5759(3) 0.6096(5) 0.0635(16) Uani 1 1 d . . .
H24 H -0.0560 0.5494 0.6189 0.076 Uiso 1 1 calc R . .
C25 C -0.0067(4) 0.6380(3) 0.5501(5) 0.0587(15) Uani 1 1 d . . .
H25 H -0.0610 0.6540 0.5211 0.070 Uiso 1 1 calc R . .
C30 C 0.0365(4) 0.9361(3) 0.6334(5) 0.0535(13) Uani 1 1 d . . .
C31 C -0.0374(5) 0.9404(3) 0.7022(6) 0.0682(17) Uani 1 1 d . . .
H31 H -0.0442 0.9093 0.7625 0.082 Uiso 1 1 calc R . .
C32 C -0.1021(5) 0.9919(4) 0.6805(8) 0.093(3) Uani 1 1 d . . .
H32 H -0.1522 0.9946 0.7268 0.111 Uiso 1 1 calc R . .
C33 C -0.0940(6) 1.0375(5) 0.5953(9) 0.103(3) Uani 1 1 d . . .
H33 H -0.1377 1.0718 0.5831 0.124 Uiso 1 1 calc R . .
C34 C -0.0207(6) 1.0336(5) 0.5257(7) 0.106(3) Uani 1 1 d . . .
H34 H -0.0151 1.0649 0.4656 0.128 Uiso 1 1 calc R . .
C35 C 0.0453(5) 0.9830(4) 0.5446(6) 0.082(2) Uani 1 1 d . . .
H35 H 0.0952 0.9808 0.4977 0.099 Uiso 1 1 calc R . .
C40 C 0.2066(4) 0.9124(3) 0.7424(5) 0.0517(13) Uani 1 1 d . . .
C41 C 0.1974(5) 0.9822(4) 0.7833(6) 0.0683(17) Uani 1 1 d . . .
H41 H 0.1473 1.0088 0.7643 0.082 Uiso 1 1 calc R . .
C42 C 0.2632(6) 1.0109(4) 0.8517(6) 0.085(2) Uani 1 1 d . . .
H42 H 0.2568 1.0569 0.8784 0.102 Uiso 1 1 calc R . .
C43 C 0.3373(6) 0.9727(5) 0.8804(6) 0.084(2) Uani 1 1 d . . .
H43 H 0.3812 0.9931 0.9255 0.101 Uiso 1 1 calc R . .
C44 C 0.3478(5) 0.9030(4) 0.8429(6) 0.078(2) Uani 1 1 d . . .
H44 H 0.3976 0.8765 0.8641 0.094 Uiso 1 1 calc R . .
C45 C 0.2828(5) 0.8742(4) 0.7734(6) 0.0640(17) Uani 1 1 d . . .
H45 H 0.2901 0.8282 0.7467 0.077 Uiso 1 1 calc R . .
N5 N 0.3298(6) 0.6934(5) 0.8313(7) 0.101(3) Uani 1 1 d . . .
O51 O 0.3890(6) 0.6862(6) 0.8954(7) 0.182(3) Uani 1 1 d . . .
O52 O 0.2529(5) 0.7019(5) 0.8697(7) 0.136(2) Uani 1 1 d . . .
O53 O 0.3433(5) 0.7076(4) 0.7307(5) 0.112(2) Uani 1 1 d . . .

loop_
_atom_site_aniso_label
_atom_site_aniso_U_11
_atom_site_aniso_U_22
_atom_site_aniso_U_33
_atom_site_aniso_U_23
_atom_site_aniso_U_13
_atom_site_aniso_U_12
Pt 0.04083(7) 0.03905(7) 0.03720(7) -0.00208(15) 0.00142(17) -0.00051(7)
N1 0.061(3) 0.051(3) 0.042(2) -0.012(2) 0.005(2) 0.007(2)
N2 0.055(2) 0.055(2) 0.039(3) -0.009(3) 0.001(2) -0.0043(17)
N3 0.044(2) 0.041(2) 0.044(2) -0.0023(19) -0.0003(17) 0.0041(17)
N4 0.063(3) 0.045(2) 0.043(2) -0.001(2) 0.0022(19) -0.005(2)
O2 0.062(3) 0.0411(19) 0.052(2) 0.0005(18) 0.0047(17) 0.0005(17)
C1 0.101(7) 0.066(5) 0.080(6) -0.022(4) 0.026(5) 0.004(4)
C2 0.040(3) 0.054(3) 0.043(3) -0.008(2) -0.002(2) 0.004(2)
C3 0.052(3) 0.043(3) 0.047(3) 0.003(2) -0.002(2) 0.002(2)
C4 0.040(3) 0.052(3) 0.049(3) 0.000(3) -0.003(2) -0.003(2)
C5 0.073(5) 0.060(4) 0.043(3) 0.001(3) 0.009(3) -0.007(3)
C6 0.064(4) 0.069(4) 0.041(3) -0.004(3) 0.008(2) -0.005(3)
C7 0.088(5) 0.053(3) 0.052(3) 0.001(3) -0.001(3) -0.018(3)
P1 0.0426(6) 0.0422(6) 0.0429(6) -0.0004(5) -0.0022(5) -0.0005(5)
P2 0.0537(8) 0.0449(7) 0.0404(6) -0.0045(6) 0.0060(6) -0.0018(6)
C8 0.046(2) 0.060(3) 0.059(4) -0.002(4) -0.002(3) 0.005(2)
C9 0.076(5) 0.060(4) 0.048(3) -0.006(3) 0.013(3) -0.015(3)
C10 0.046(3) 0.049(3) 0.048(3) -0.001(2) -0.006(2) -0.001(2)
C11 0.081(5) 0.053(4) 0.059(4) 0.002(3) -0.011(3) -0.004(3)
C12 0.100(6) 0.087(5) 0.050(3) 0.013(4) -0.011(3) -0.010(4)
C13 0.091(6) 0.117(7) 0.053(4) -0.015(5) -0.009(3) -0.018(5)
C14 0.095(6) 0.077(4) 0.065(4) -0.021(4) 0.001(4) -0.012(4)
C15 0.066(4) 0.055(3) 0.058(3) -0.002(3) -0.001(3) -0.013(3)
C20 0.047(3) 0.043(3) 0.046(2) -0.001(2) -0.004(2) -0.005(2)
C21 0.049(3) 0.053(3) 0.054(3) 0.010(3) -0.002(2) 0.004(2)
C22 0.066(4) 0.061(4) 0.056(3) 0.012(3) -0.009(3) 0.008(3)
C23 0.083(5) 0.050(3) 0.059(3) 0.010(3) -0.003(3) -0.002(3)
C24 0.062(4) 0.052(3) 0.077(4) 0.014(3) -0.004(3) -0.014(3)
C25 0.050(3) 0.054(3) 0.072(4) 0.014(3) -0.006(3) -0.002(3)
C30 0.055(3) 0.052(3) 0.053(3) -0.008(3) 0.006(3) 0.004(3)
C31 0.065(4) 0.063(4) 0.077(4) -0.014(3) 0.022(3) -0.002(3)
C32 0.059(4) 0.080(5) 0.139(7) -0.040(5) 0.022(5) 0.005(4)
C33 0.093(6) 0.080(5) 0.138(8) -0.018(6) -0.009(6) 0.038(5)
C34 0.114(7) 0.109(6) 0.096(6) 0.012(5) 0.011(5) 0.059(5)
C35 0.103(6) 0.075(4) 0.069(4) 0.011(4) 0.023(4) 0.036(4)
C40 0.064(4) 0.048(3) 0.043(3) -0.006(3) 0.004(2) -0.005(2)
C41 0.086(5) 0.055(3) 0.064(4) -0.010(3) -0.003(3) -0.005(3)
C42 0.112(7) 0.068(4) 0.075(5) -0.021(4) -0.012(4) -0.025(5)
C43 0.107(7) 0.092(6) 0.054(4) -0.003(4) -0.015(4) -0.030(5)
C44 0.080(5) 0.099(6) 0.056(4) 0.002(4) -0.015(3) -0.006(4)
C45 0.083(5) 0.059(4) 0.050(4) -0.002(4) -0.004(3) -0.005(4)
N5 0.085(5) 0.143(6) 0.073(4) -0.036(5) -0.008(4) 0.041(5)
O51 0.126(6) 0.328(9) 0.090(4) -0.023(5) 0.010(4) 0.078(6)
O52 0.106(5) 0.151(6) 0.152(6) 0.023(5) -0.006(4) 0.001(5)
O53 0.132(5) 0.123(5) 0.081(4) -0.002(4) 0.001(3) 0.023(4)

loop_
_geom_bond_atom_site_label_1
_geom_bond_atom_site_label_2
_geom_bond_distance
_geom_bond_site_symmetry_2
_geom_bond_publ_flag
Pt N2 2.036(4) . ?
Pt N3 2.097(4) . ?
Pt P2 2.2621(14) . ?
Pt P1 2.2788(13) . ?
N1 C6 1.353(8) . ?
N1 C2 1.386(6) . ?
N1 C1 1.497(8) . ?
N2 C3 1.295(7) . ?
N3 C4 1.358(7) . ?
N3 C2 1.388(6) . ?
N4 C3 1.337(7) . ?
N4 C4 1.356(7) . ?
O2 C2 1.225(6) . ?
C3 C7 1.503(8) . ?
C4 C5 1.427(8) . ?
C5 C6 1.323(9) . ?
P1 C20 1.804(5) . ?
P1 C8 1.836(5) . ?
P1 C10 1.837(5) . ?
P2 C9 1.805(7) . ?
P2 C40 1.810(6) . ?
P2 C30 1.819(6) . ?
C10 C11 1.375(9) . ?
C10 C15 1.395(7) . ?
C11 C12 1.391(10) . ?
C12 C13 1.365(11) . ?
C13 C14 1.395(11) . ?
C14 C15 1.396(9) . ?
C20 C21 1.382(8) . ?
C20 C25 1.404(8) . ?
C21 C22 1.385(8) . ?
C22 C23 1.388(9) . ?
C23 C24 1.374(8) . ?
C24 C25 1.370(8) . ?
C30 C31 1.375(8) . ?
C30 C35 1.383(8) . ?
C31 C32 1.396(10) . ?
C32 C33 1.333(12) . ?
C33 C34 1.374(12) . ?
C34 C35 1.391(9) . ?
C40 C45 1.398(9) . ?
C40 C41 1.410(8) . ?
C41 C42 1.385(9) . ?
C42 C43 1.364(12) . ?
C43 C44 1.398(11) . ?
C44 C45 1.385(10) . ?
N5 O51 1.175(10) . ?
N5 O53 1.240(10) . ?
N5 O52 1.245(10) . ?
